data_1547700
loop_
_publ_author_name
'Sha, Wanxing'
'Ni, Shengyang'
'Han, Jianlin'
'Pan, Yi'

_publ_section_title
;
 Access to Alkyl-Substituted Lactone via Photoredox-Catalyzed
 Alkylation/Lactonization of Unsaturated Carboxylic Acids.
;
_journal_issue 21
_journal_name_full 'Organic letters'
_journal_page_first 5900
_journal_page_last 5903
_journal_paper_doi 10.1021/acs.orglett.7b02899
_journal_volume 19
_journal_year 2017
_chemical_formula_sum 'C17 H20 F2 O2'
_chemical_formula_weight 294.33
_space_group_crystal_system orthorhombic
_space_group_IT_number 29
_space_group_name_Hall 'P 2c -2ac'
_space_group_name_H-M_alt 'P c a 21'
_symmetry_space_group_name_Hall 'P 2c -2ac'
_symmetry_space_group_name_H-M 'P c a 21'
_atom_sites_solution_hydrogens geom
_audit_creation_method SHELXL-2014/7
_cell_angle_alpha 90
_cell_angle_beta 90
_cell_angle_gamma 90
_cell_formula_units_Z 4
_cell_length_a 9.8218(7)
_cell_length_b 12.5329(11)
_cell_length_c 12.4155(9)
_cell_measurement_reflns_used 5538
_cell_measurement_temperature 296(2)
_cell_measurement_theta_max 27.26
_cell_measurement_theta_min 2.63
_cell_volume 1528.3(2)
_computing_cell_refinement 'Bruker SAINT'
_computing_data_collection 'Bruker APEX2'
_computing_data_reduction 'Bruker SAINT'
_computing_molecular_graphics 'Bruker SHELXTL'
_computing_publication_material 'Bruker SHELXTL'
_computing_structure_refinement 'SHELXL-2014 (Sheldrick 2014)'
_computing_structure_solution 'SHELXS-97 (Sheldrick 2008)'
_diffrn_ambient_temperature 296(2)
_diffrn_measured_fraction_theta_full 0.994
_diffrn_measured_fraction_theta_max 0.993
_diffrn_measurement_device_type 'Bruker APEX-II CCD'
_diffrn_measurement_method '\f and \w scans'
_diffrn_radiation_type MoK\a
_diffrn_radiation_wavelength 0.71073
_diffrn_reflns_av_R_equivalents 0.0350
_diffrn_reflns_av_unetI/netI 0.0344
_diffrn_reflns_Laue_measured_fraction_full 0.994
_diffrn_reflns_Laue_measured_fraction_max 0.993
_diffrn_reflns_limit_h_max 12
_diffrn_reflns_limit_h_min -12
_diffrn_reflns_limit_k_max 16
_diffrn_reflns_limit_k_min -10
_diffrn_reflns_limit_l_max 15
_diffrn_reflns_limit_l_min -16
_diffrn_reflns_number 12934
_diffrn_reflns_point_group_measured_fraction_full 0.991
_diffrn_reflns_point_group_measured_fraction_max 0.983
_diffrn_reflns_theta_full 25.242
_diffrn_reflns_theta_max 27.596
_diffrn_reflns_theta_min 2.635
_exptl_absorpt_coefficient_mu 0.098
_exptl_crystal_colour
;
;
_exptl_crystal_density_diffrn 1.279
_exptl_crystal_description
;
;
_exptl_crystal_F_000 624
_refine_diff_density_max 0.148
_refine_diff_density_min -0.136
_refine_diff_density_rms 0.032
_refine_ls_abs_structure_details
;
 Flack x determined using 1135 quotients [(I+)-(I-)]/[(I+)+(I-)]
 (Parsons, Flack and Wagner, Acta Cryst. B69 (2013) 249-259).
;
_refine_ls_abs_structure_Flack -0.3(3)
_refine_ls_extinction_method none
_refine_ls_goodness_of_fit_ref 1.001
_refine_ls_hydrogen_treatment constr
_refine_ls_matrix_type full
_refine_ls_number_parameters 190
_refine_ls_number_reflns 3491
_refine_ls_number_restraints 1
_refine_ls_restrained_S_all 1.001
_refine_ls_R_factor_all 0.0546
_refine_ls_R_factor_gt 0.0422
_refine_ls_shift/su_max 0.000
_refine_ls_shift/su_mean 0.000
_refine_ls_structure_factor_coef Fsqd
_refine_ls_weighting_details 'w=1/[\s^2^(Fo^2^)+(0.0610P)^2^+0.1698P] where P=(Fo^2^+2Fc^2^)/3'
_refine_ls_weighting_scheme calc
_refine_ls_wR_factor_gt 0.1014
_refine_ls_wR_factor_ref 0.1085
_reflns_Friedel_coverage 0.888
_reflns_Friedel_fraction_full 0.988
_reflns_Friedel_fraction_max 0.972
_reflns_number_gt 2892
_reflns_number_total 3491
_reflns_threshold_expression 'I > 2\s(I)'
_cod_data_source_file ol7b02899_si_002.cif
_cod_data_source_block 1_a
_cod_depositor_comments 'Adding full bibliography for 1547700.cif.'
_cod_database_code 1547700
_shelx_shelxl_version_number 2014/7
_shelx_space_group_comment
;
The symmetry employed for this shelxl refinement is uniquely defined
by the following loop, which should always be used as a source of
symmetry information in preference to the above space-group names.
They are only intended as comments.
;

loop_
_space_group_symop_operation_xyz
'x, y, z'
'-x, -y, z+1/2'
'x+1/2, -y, z'
'-x+1/2, y, z+1/2'

loop_
_atom_site_label
_atom_site_type_symbol
_atom_site_fract_x
_atom_site_fract_y
_atom_site_fract_z
_atom_site_U_iso_or_equiv
_atom_site_adp_type
_atom_site_occupancy
_atom_site_site_symmetry_order
_atom_site_calc_flag
_atom_site_refinement_flags_posn
_atom_site_refinement_flags_adp
O2 O 0.38186(16) 0.60092(14) 0.58850(13) 0.0398(4) Uani 1 1 d . .
F2 F 0.1348(2) 1.04020(14) 0.34351(17) 0.0669(5) Uani 1 1 d . .
F1 F 0.0520(2) 0.88150(18) 0.3235(2) 0.0835(7) Uani 1 1 d . .
O1 O 0.3404(2) 0.4993(2) 0.73102(18) 0.0620(6) Uani 1 1 d . .
C6 C 0.5976(2) 0.6798(2) 0.5337(2) 0.0359(5) Uani 1 1 d . .
C1 C 0.7043(3) 0.6971(2) 0.4617(2) 0.0478(6) Uani 1 1 d . .
H1 H 0.7042 0.6633 0.3950 0.057 Uiso 1 1 calc R U
C12 C 0.3654(2) 0.7631(2) 0.39544(19) 0.0363(5) Uani 1 1 d . .
H12 H 0.4442 0.8070 0.4150 0.044 Uiso 1 1 calc R U
C7 C 0.4814(2) 0.60679(19) 0.50034(17) 0.0336(5) Uani 1 1 d . .
C10 C 0.4057(3) 0.5143(2) 0.6514(2) 0.0419(6) Uani 1 1 d . .
C8 C 0.5292(3) 0.4901(2) 0.4895(2) 0.0425(6) Uani 1 1 d . .
H8A H 0.4705 0.4501 0.4414 0.051 Uiso 1 1 calc R U
H8B H 0.6222 0.4863 0.4634 0.051 Uiso 1 1 calc R U
C11 C 0.4085(3) 0.6465(2) 0.39898(19) 0.0376(5) Uani 1 1 d . .
H11A H 0.4677 0.6334 0.3379 0.045 Uiso 1 1 calc R U
H11B H 0.3277 0.6031 0.3889 0.045 Uiso 1 1 calc R U
C17 C 0.3228(4) 0.7924(3) 0.2809(2) 0.0531(7) Uani 1 1 d . .
H17A H 0.2489 0.7460 0.2587 0.064 Uiso 1 1 calc R U
H17B H 0.3989 0.7801 0.2327 0.064 Uiso 1 1 calc R U
C9 C 0.5184(3) 0.4492(2) 0.6047(2) 0.0452(6) Uani 1 1 d . .
H9A H 0.4962 0.3738 0.6060 0.054 Uiso 1 1 calc R U
H9B H 0.6027 0.4605 0.6437 0.054 Uiso 1 1 calc R U
C13 C 0.2492(4) 0.7892(2) 0.4730(2) 0.0577(8) Uani 1 1 d . .
H13A H 0.1720 0.7435 0.4574 0.069 Uiso 1 1 calc R U
H13B H 0.2783 0.7750 0.5463 0.069 Uiso 1 1 calc R U
C15 C 0.1703(3) 0.9343(2) 0.3501(3) 0.0455(6) Uani 1 1 d . .
C5 C 0.6009(3) 0.7306(2) 0.6324(2) 0.0512(7) Uani 1 1 d . .
H5 H 0.5302 0.7201 0.6811 0.061 Uiso 1 1 calc R U
C16 C 0.2769(4) 0.9085(3) 0.2705(2) 0.0583(8) Uani 1 1 d . .
H16A H 0.3544 0.9553 0.2812 0.070 Uiso 1 1 calc R U
H16B H 0.2419 0.9206 0.1984 0.070 Uiso 1 1 calc R U
C2 C 0.8102(3) 0.7644(3) 0.4892(3) 0.0625(9) Uani 1 1 d . .
H2 H 0.8807 0.7761 0.4406 0.075 Uiso 1 1 calc R U
C4 C 0.7082(4) 0.7972(3) 0.6599(3) 0.0674(10) Uani 1 1 d . .
H4 H 0.7098 0.8300 0.7271 0.081 Uiso 1 1 calc R U
C14 C 0.2054(4) 0.9060(3) 0.4636(3) 0.0662(10) Uani 1 1 d . .
H14A H 0.1270 0.9184 0.5094 0.079 Uiso 1 1 calc R U
H14B H 0.2788 0.9517 0.4884 0.079 Uiso 1 1 calc R U
C3 C 0.8122(3) 0.8147(3) 0.5882(3) 0.0673(10) Uani 1 1 d . .
H3 H 0.8836 0.8600 0.6062 0.081 Uiso 1 1 calc R U

loop_
_atom_site_aniso_label
_atom_site_aniso_U_11
_atom_site_aniso_U_22
_atom_site_aniso_U_33
_atom_site_aniso_U_23
_atom_site_aniso_U_13
_atom_site_aniso_U_12
O2 0.0362(8) 0.0452(10) 0.0380(9) 0.0068(8) 0.0047(8) 0.0041(8)
F2 0.0805(13) 0.0478(10) 0.0723(12) 0.0120(10) 0.0017(11) 0.0163(9)
F1 0.0460(10) 0.0773(13) 0.1273(19) 0.0091(13) -0.0182(12) -0.0068(9)
O1 0.0551(12) 0.0823(16) 0.0485(11) 0.0241(11) 0.0093(10) 0.0024(11)
C6 0.0339(11) 0.0350(12) 0.0388(11) 0.0026(10) -0.0038(10) 0.0033(10)
C1 0.0404(14) 0.0563(17) 0.0468(14) 0.0063(13) 0.0009(11) -0.0032(12)
C12 0.0351(11) 0.0409(13) 0.0329(11) 0.0026(10) -0.0033(10) -0.0036(10)
C7 0.0341(11) 0.0342(12) 0.0326(11) 0.0006(9) 0.0033(9) 0.0020(9)
C10 0.0343(11) 0.0511(15) 0.0403(13) 0.0070(12) -0.0071(11) -0.0053(11)
C8 0.0466(15) 0.0345(12) 0.0464(13) -0.0009(11) 0.0033(12) 0.0011(11)
C11 0.0408(12) 0.0413(14) 0.0307(11) -0.0021(10) 0.0015(10) -0.0018(10)
C17 0.0682(18) 0.0589(19) 0.0322(12) 0.0039(12) 0.0049(13) 0.0148(15)
C9 0.0440(14) 0.0391(14) 0.0525(15) 0.0070(12) -0.0029(12) 0.0006(11)
C13 0.078(2) 0.0573(18) 0.0379(13) 0.0130(13) 0.0157(14) 0.0233(16)
C15 0.0441(13) 0.0393(13) 0.0532(14) 0.0051(12) -0.0025(13) 0.0013(11)
C5 0.0529(16) 0.0492(16) 0.0514(15) -0.0088(13) -0.0010(12) -0.0033(13)
C16 0.069(2) 0.0610(19) 0.0443(15) 0.0201(15) 0.0043(14) 0.0080(15)
C2 0.0413(15) 0.066(2) 0.080(2) 0.0205(18) 0.0029(15) -0.0083(14)
C4 0.074(2) 0.058(2) 0.070(2) -0.0134(18) -0.0164(19) -0.0095(17)
C14 0.096(3) 0.0580(19) 0.0443(15) 0.0011(14) 0.0073(17) 0.0277(18)
C3 0.0551(17) 0.0506(19) 0.096(3) 0.0090(18) -0.0257(19) -0.0137(14)

loop_
_atom_type_symbol
_atom_type_description
_atom_type_scat_dispersion_real
_atom_type_scat_dispersion_imag
_atom_type_scat_source
C C 0.0033 0.0016 'International Tables Vol C Tables 4.2.6.8 and 6.1.1.4'
H H 0.0000 0.0000 'International Tables Vol C Tables 4.2.6.8 and 6.1.1.4'
F F 0.0171 0.0103 'International Tables Vol C Tables 4.2.6.8 and 6.1.1.4'
O O 0.0106 0.0060 'International Tables Vol C Tables 4.2.6.8 and 6.1.1.4'

loop_
_geom_angle_atom_site_label_1
_geom_angle_atom_site_label_2
_geom_angle_atom_site_label_3
_geom_angle
C10 O2 C7 110.71(18)
C5 C6 C1 118.7(2)
C5 C6 C7 122.5(2)
C1 C6 C7 118.8(2)
C2 C1 C6 120.1(3)
C2 C1 H1 119.9
C6 C1 H1 119.9
C11 C12 C17 109.5(2)
C11 C12 C13 113.3(2)
C17 C12 C13 109.3(2)
C11 C12 H12 108.2
C17 C12 H12 108.2
C13 C12 H12 108.2
O2 C7 C6 109.05(18)
O2 C7 C11 108.52(18)
C6 C7 C11 112.3(2)
O2 C7 C8 102.72(18)
C6 C7 C8 111.5(2)
C11 C7 C8 112.3(2)
O1 C10 O2 120.6(3)
O1 C10 C9 129.4(3)
O2 C10 C9 110.0(2)
C9 C8 C7 102.5(2)
C9 C8 H8A 111.3
C7 C8 H8A 111.3
C9 C8 H8B 111.3
C7 C8 H8B 111.3
H8A C8 H8B 109.2
C12 C11 C7 117.7(2)
C12 C11 H11A 107.9
C7 C11 H11A 107.9
C12 C11 H11B 107.9
C7 C11 H11B 107.9
H11A C11 H11B 107.2
C12 C17 C16 112.9(2)
C12 C17 H17A 109.0
C16 C17 H17A 109.0
C12 C17 H17B 109.0
C16 C17 H17B 109.0
H17A C17 H17B 107.8
C10 C9 C8 103.4(2)
C10 C9 H9A 111.1
C8 C9 H9A 111.1
C10 C9 H9B 111.1
C8 C9 H9B 111.1
H9A C9 H9B 109.0
C14 C13 C12 111.5(2)
C14 C13 H13A 109.3
C12 C13 H13A 109.3
C14 C13 H13B 109.3
C12 C13 H13B 109.3
H13A C13 H13B 108.0
F2 C15 F1 103.6(2)
F2 C15 C16 110.6(2)
F1 C15 C16 109.5(3)
F2 C15 C14 110.1(2)
F1 C15 C14 107.9(3)
C16 C15 C14 114.6(3)
C6 C5 C4 120.9(3)
C6 C5 H5 119.6
C4 C5 H5 119.6
C15 C16 C17 111.2(2)
C15 C16 H16A 109.4
C17 C16 H16A 109.4
C15 C16 H16B 109.4
C17 C16 H16B 109.4
H16A C16 H16B 108.0
C1 C2 C3 120.6(3)
C1 C2 H2 119.7
C3 C2 H2 119.7
C3 C4 C5 120.1(3)
C3 C4 H4 119.9
C5 C4 H4 119.9
C15 C14 C13 111.4(3)
C15 C14 H14A 109.4
C13 C14 H14A 109.4
C15 C14 H14B 109.4
C13 C14 H14B 109.4
H14A C14 H14B 108.0
C4 C3 C2 119.6(3)
C4 C3 H3 120.2
C2 C3 H3 120.2

loop_
_geom_bond_atom_site_label_1
_geom_bond_atom_site_label_2
_geom_bond_distance
O2 C10 1.358(3)
O2 C7 1.469(3)
F2 C15 1.375(3)
F1 C15 1.377(4)
O1 C10 1.194(3)
C6 C5 1.381(4)
C6 C1 1.395(4)
C6 C7 1.521(3)
C1 C2 1.382(4)
C1 H1 0.9300
C12 C11 1.523(3)
C12 C17 1.527(3)
C12 C13 1.529(4)
C12 H12 0.9800
C7 C11 1.531(3)
C7 C8 1.542(3)
C10 C9 1.492(4)
C8 C9 1.523(4)
C8 H8A 0.9700
C8 H8B 0.9700
C11 H11A 0.9700
C11 H11B 0.9700
C17 C16 1.529(4)
C17 H17A 0.9700
C17 H17B 0.9700
C9 H9A 0.9700
C9 H9B 0.9700
C13 C14 1.530(4)
C13 H13A 0.9700
C13 H13B 0.9700
C15 C16 1.476(4)
C15 C14 1.494(4)
C5 C4 1.387(4)
C5 H5 0.9300
C16 H16A 0.9700
C16 H16B 0.9700
C2 C3 1.381(5)
C2 H2 0.9300
C4 C3 1.373(5)
C4 H4 0.9300
C14 H14A 0.9700
C14 H14B 0.9700
C3 H3 0.9300
